data_1565798
loop_
_publ_author_name
'Azmi, Nurul I.'
'Zhan, Shun-Ze'
'Li, Jing-Hong'
'Razali, Mohd. R.'

_publ_section_title
;
 Metal complexes based on substituted aliphatic acid derived from a
 Diels-Alder adduct: Synthesis and potential ratiometric luminescent
 temperature sensor of d10 complex
;
_journal_name_full 'Inorganica Chimica Acta'
_journal_page_first 119167
_journal_paper_doi 10.1016/j.ica.2019.119167
_journal_volume 498
_journal_year 2019
_chemical_formula_sum 'C85 H69 Cu2 N4 O18'
_chemical_formula_weight 1561.52
_space_group_crystal_system monoclinic
_space_group_IT_number 14
_space_group_name_Hall '-P 2ybc'
_space_group_name_H-M_alt 'P 1 21/c 1'
_atom_sites_solution_hydrogens mixed
_audit_creation_method SHELXL-2014/7
_cell_angle_alpha 90
_cell_angle_beta 107.994(2)
_cell_angle_gamma 90
_cell_formula_units_Z 2
_cell_length_a 10.1498(8)
_cell_length_b 35.718(3)
_cell_length_c 11.4657(9)
_cell_measurement_reflns_used 68512
_cell_measurement_temperature 296(2)
_cell_measurement_theta_max 29.50
_cell_measurement_theta_min 1.25
_cell_volume 3953.4(6)
_computing_cell_refinement 'SAINT (Bruker, 2009)'
_computing_data_collection 'APEX2 (Bruker, 2009)'
_computing_data_reduction SAINT
_computing_molecular_graphics X-SEED
_computing_structure_refinement 'SHELXL-2014/7 (Sheldrick, 2014)'
_computing_structure_solution 'SHELXTL (Sheldrick, 2008)'
_diffrn_ambient_temperature 296(2)
_diffrn_measured_fraction_theta_full 0.999
_diffrn_measured_fraction_theta_max 0.993
_diffrn_measurement_device_type 'Bruker X8 Apex CCD'
_diffrn_measurement_method 'phi and omega scans'
_diffrn_radiation_type MoK\a
_diffrn_radiation_wavelength 0.71073
_diffrn_reflns_av_R_equivalents 0.0634
_diffrn_reflns_av_unetI/netI 0.0577
_diffrn_reflns_Laue_measured_fraction_full 0.999
_diffrn_reflns_Laue_measured_fraction_max 0.993
_diffrn_reflns_limit_h_max 13
_diffrn_reflns_limit_h_min -12
_diffrn_reflns_limit_k_max 46
_diffrn_reflns_limit_k_min -46
_diffrn_reflns_limit_l_max 14
_diffrn_reflns_limit_l_min -14
_diffrn_reflns_number 59402
_diffrn_reflns_point_group_measured_fraction_full 0.999
_diffrn_reflns_point_group_measured_fraction_max 0.993
_diffrn_reflns_theta_full 25.242
_diffrn_reflns_theta_max 27.634
_diffrn_reflns_theta_min 1.953
_diffrn_source 'fine-focus sealed tube'
_exptl_absorpt_coefficient_mu 0.609
_exptl_absorpt_correction_T_max 0.6273
_exptl_absorpt_correction_T_min 0.4261
_exptl_absorpt_correction_type multi-scan
_exptl_absorpt_process_details '(<i>SADABS</i>; Bruker, 2009)'
_exptl_crystal_colour green
_exptl_crystal_density_diffrn 1.312
_exptl_crystal_density_method 'not measured'
_exptl_crystal_description block
_exptl_crystal_F_000 1618
_exptl_crystal_size_max 0.209
_exptl_crystal_size_mid 0.142
_exptl_crystal_size_min 0.106
_refine_diff_density_max 0.483
_refine_diff_density_min -0.588
_refine_diff_density_rms 0.063
_refine_ls_extinction_coef .
_refine_ls_extinction_method 'SHELXL-2014/7 (Sheldrick 2014)'
_refine_ls_goodness_of_fit_ref 1.054
_refine_ls_hydrogen_treatment mixed
_refine_ls_matrix_type full
_refine_ls_number_parameters 524
_refine_ls_number_reflns 9137
_refine_ls_number_restraints 6
_refine_ls_restrained_S_all 1.053
_refine_ls_R_factor_all 0.1199
_refine_ls_R_factor_gt 0.0660
_refine_ls_shift/su_max 0.001
_refine_ls_shift/su_mean 0.000
_refine_ls_structure_factor_coef Fsqd
_refine_ls_weighting_details 'w=1/[\s^2^(Fo^2^)+(0.0752P)^2^+3.0116P] where P=(Fo^2^+2Fc^2^)/3'
_refine_ls_weighting_scheme calc
_refine_ls_wR_factor_gt 0.1590
_refine_ls_wR_factor_ref 0.1787
_reflns_Friedel_coverage 0.000
_reflns_Friedel_fraction_full .
_reflns_Friedel_fraction_max .
_reflns_number_gt 5737
_reflns_number_total 9137
_reflns_threshold_expression 'I > 2\s(I)'
_cod_data_source_file 2.cif
_cod_data_source_block c
_cod_original_cell_volume 3953.3(5)
_cod_original_sg_symbol_H-M 'P 21/c'
_cod_database_code 1565798
_shelx_shelxl_version_number 2014/7
_shelx_space_group_comment
;
The symmetry employed for this shelxl refinement is uniquely defined
by the following loop, which should always be used as a source of
symmetry information in preference to the above space-group names.
They are only intended as comments.
;
_shelx_estimated_absorpt_t_min 0.883
_shelx_estimated_absorpt_t_max 0.938

loop_
_space_group_symop_operation_xyz
'x, y, z'
'-x, y+1/2, -z+1/2'
'-x, -y, -z'
'x, -y-1/2, z-1/2'

loop_
_atom_site_label
_atom_site_type_symbol
_atom_site_fract_x
_atom_site_fract_y
_atom_site_fract_z
_atom_site_U_iso_or_equiv
_atom_site_adp_type
_atom_site_occupancy
_atom_site_site_symmetry_order
_atom_site_calc_flag
_atom_site_refinement_flags_posn
_atom_site_refinement_flags_adp
_atom_site_refinement_flags_occupancy
_atom_site_disorder_assembly
_atom_site_disorder_group
Cu1 Cu 0.90824(5) 0.50454(2) 0.55785(4) 0.04375(16) Uani 1 1 d . . . . .
O1 O 0.9395(3) 0.55839(7) 0.5401(2) 0.0554(7) Uani 1 1 d . . . . .
O2 O 1.0923(3) 0.55059(7) 0.4388(3) 0.0574(7) Uani 1 1 d . . . . .
O5 O 0.7802(3) 0.50328(8) 0.3898(3) 0.0659(8) Uani 1 1 d . . . . .
N1 N 1.1181(4) 0.66678(7) 0.3965(3) 0.0486(8) Uani 1 1 d . . . . .
O6 O 0.9352(3) 0.49542(8) 0.2910(3) 0.0642(8) Uani 1 1 d . . . . .
O3 O 1.3511(3) 0.66539(8) 0.4973(3) 0.0675(8) Uani 1 1 d . . . . .
O4 O 0.8944(3) 0.68435(8) 0.3042(3) 0.0695(8) Uani 1 1 d . . . . .
C10 C 1.1761(3) 0.71445(8) 0.6534(3) 0.0356(7) Uani 1 1 d . . . . .
H10 H 1.1757 0.7355 0.7108 0.043 Uiso 1 1 calc R U . . .
O8 O 0.5610(4) 0.43732(10) -0.0192(3) 0.0850(10) Uani 1 1 d . . . . .
C20 C 1.0802(4) 0.78283(9) 0.5426(3) 0.0426(8) Uani 1 1 d . . . . .
C5 C 1.2255(4) 0.72434(9) 0.4612(3) 0.0382(8) Uani 1 1 d . . . . .
H5 H 1.2816 0.7379 0.4165 0.046 Uiso 1 1 calc R U . . .
C4 C 1.2447(4) 0.68262(9) 0.4550(3) 0.0457(9) Uani 1 1 d . . . . .
C6 C 1.0710(4) 0.73073(9) 0.3987(3) 0.0398(8) Uani 1 1 d . . . . .
H6 H 1.0560 0.7479 0.3268 0.048 Uiso 1 1 calc R U . . .
C7 C 1.0110(4) 0.69243(10) 0.3573(3) 0.0467(9) Uani 1 1 d . . . . .
C8 C 1.2657(4) 0.73736(9) 0.5961(3) 0.0401(8) Uani 1 1 d . . . . .
C43 C 1.0364(4) 0.71922(9) 0.5967(3) 0.0405(8) Uani 1 1 d . . . . .
C15 C 1.2202(4) 0.77787(9) 0.5967(3) 0.0443(9) Uani 1 1 d . . . . .
N2 N 0.5529(4) 0.44644(10) 0.1775(3) 0.0629(9) Uani 1 1 d . . . . .
C1 C 1.0236(4) 0.57004(10) 0.4884(3) 0.0450(9) Uani 1 1 d . . . . .
C11 C 1.2225(4) 0.69003(10) 0.7520(3) 0.0489(9) Uani 1 1 d . . . . .
H11 H 1.3187 0.6870 0.7927 0.059 Uiso 1 1 calc R U . . .
C21 C 0.8157(5) 0.49942(10) 0.2955(4) 0.0566(11) Uani 1 1 d . . . . .
O7 O 0.5089(5) 0.43971(11) 0.3597(3) 0.1063(13) Uani 1 1 d . . . . .
C9 C 1.0032(4) 0.74712(10) 0.4927(3) 0.0428(8) Uani 1 1 d . . . . .
C19 C 1.0225(5) 0.81797(10) 0.5405(4) 0.0553(10) Uani 1 1 d . . . . .
H19 H 0.9255 0.8214 0.5053 0.066 Uiso 1 1 calc R U . . .
C2 C 1.0444(5) 0.61207(9) 0.4890(4) 0.0542(10) Uani 1 1 d . . . . .
H2A H 0.9555 0.6246 0.4829 0.065 Uiso 1 1 calc R U . . .
H2B H 1.1120 0.6194 0.5683 0.065 Uiso 1 1 calc R U . . .
C14 C 0.9412(4) 0.69865(10) 0.6351(3) 0.0486(9) Uani 1 1 d . . . . .
H14 H 0.8447 0.7014 0.5947 0.058 Uiso 1 1 calc R U . . .
C16 C 1.3047(5) 0.80794(11) 0.6453(4) 0.0586(11) Uani 1 1 d . . . . .
H16 H 1.4017 0.8046 0.6809 0.070 Uiso 1 1 calc R U . . .
C12 C 1.1261(5) 0.67043(10) 0.7895(4) 0.0572(11) Uani 1 1 d . . . . .
H12 H 1.1568 0.6538 0.8570 0.069 Uiso 1 1 calc R U . . .
C13 C 0.9879(5) 0.67432(11) 0.7321(4) 0.0573(11) Uani 1 1 d . . . . .
H13 H 0.9235 0.6602 0.7592 0.069 Uiso 1 1 calc R U . . .
C18 C 1.1068(6) 0.84795(11) 0.5898(4) 0.0697(13) Uani 1 1 d . . . . .
H18 H 1.0676 0.8722 0.5879 0.084 Uiso 1 1 calc R U . . .
C26 C 0.5294(4) 0.38462(12) 0.1049(4) 0.0599(11) Uani 1 1 d . . . . .
H26 H 0.6121 0.3695 0.1042 0.072 Uiso 1 1 calc R U . . .
C3 C 1.0956(5) 0.62584(10) 0.3859(4) 0.0629(12) Uani 1 1 d . . . . .
H3A H 1.1835 0.6131 0.3897 0.075 Uiso 1 1 calc R U . . .
H3B H 1.0266 0.6198 0.3059 0.075 Uiso 1 1 calc R U . . .
C36 C 0.3729(4) 0.32905(12) 0.1799(4) 0.0618(11) Uani 1 1 d . . . . .
C27 C 0.5504(4) 0.42472(13) 0.0768(4) 0.0638(12) Uani 1 1 d . . . . .
C35 C 0.2770(4) 0.39198(12) 0.0257(4) 0.0635(12) Uani 1 1 d . . . . .
C17 C 1.2454(6) 0.84312(11) 0.6412(4) 0.0680(13) Uani 1 1 d . . . . .
H17 H 1.3023 0.8640 0.6746 0.082 Uiso 1 1 calc R U . . .
C25 C 0.5173(4) 0.38549(12) 0.2338(4) 0.0623(11) Uani 1 1 d . . . . .
H25 H 0.5954 0.3712 0.2914 0.075 Uiso 1 1 calc R U . . .
C41 C 0.3845(4) 0.32913(12) 0.0607(4) 0.0645(12) Uani 1 1 d . . . . .
C37 C 0.3653(4) 0.29619(12) 0.2383(5) 0.0689(13) Uani 1 1 d . . . . .
H37 H 0.3569 0.2962 0.3185 0.083 Uiso 1 1 calc R U . . .
C24 C 0.5262(5) 0.42585(13) 0.2683(4) 0.0696(13) Uani 1 1 d . . . . .
C30 C 0.2662(4) 0.39186(12) 0.1411(5) 0.0658(12) Uani 1 1 d . . . . .
C29 C 0.3967(5) 0.36783(13) 0.0126(5) 0.0671(12) Uani 1 1 d . . . . .
C28 C 0.3755(5) 0.36821(12) 0.2321(4) 0.0652(12) Uani 1 1 d . . . . .
C22 C 0.7001(5) 0.50096(13) 0.1729(4) 0.0764(15) Uani 1 1 d . . . . .
H22A H 0.6899 0.5272 0.1435 0.092 Uiso 1 1 calc R U . . .
H22B H 0.7286 0.4858 0.1124 0.092 Uiso 1 1 calc R U . . .
C31 C 0.1687(5) 0.41447(13) 0.1714(6) 0.0854(16) Uani 1 1 d . . . . .
H31 H 0.1625 0.4148 0.2524 0.102 Uiso 1 1 calc R U . . .
C23 C 0.5630(5) 0.48735(12) 0.1762(5) 0.0767(14) Uani 1 1 d . . . . .
H23A H 0.5450 0.4975 0.2502 0.092 Uiso 1 1 calc R U . . .
H23B H 0.4902 0.4971 0.1036 0.092 Uiso 1 1 calc R U . . .
C38 C 0.3703(5) 0.26239(13) 0.1773(6) 0.0802(16) Uani 1 1 d . . . . .
H38 H 0.3648 0.2393 0.2167 0.096 Uiso 1 1 calc R U . . .
C40 C 0.3899(5) 0.29591(14) 0.0009(5) 0.0801(14) Uani 1 1 d . . . . .
H40 H 0.3981 0.2959 -0.0794 0.096 Uiso 1 1 calc R U . . .
C39 C 0.3830(5) 0.26226(15) 0.0610(6) 0.0844(16) Uani 1 1 d . . . . .
H39 H 0.3872 0.2391 0.0214 0.101 Uiso 1 1 calc R U . . .
C34 C 0.1923(6) 0.41385(14) -0.0654(5) 0.0850(16) Uani 1 1 d . . . . .
H34 H 0.2012 0.4139 -0.1455 0.102 Uiso 1 1 calc R U . . .
C32 C 0.0816(7) 0.43625(16) 0.0797(8) 0.109(2) Uani 1 1 d . . . . .
H32 H 0.0135 0.4514 0.0977 0.131 Uiso 1 1 calc R U . . .
C33 C 0.0920(6) 0.43631(17) -0.0372(8) 0.116(3) Uani 1 1 d . . . . .
H33 H 0.0316 0.4515 -0.0989 0.139 Uiso 1 1 calc R U . . .
H3 H 0.905(4) 0.7506(10) 0.459(3) 0.045(10) Uiso 1 1 d . . . . .
H4 H 1.357(4) 0.7348(10) 0.628(3) 0.052(11) Uiso 1 1 d . . . . .
H7 H 0.367(5) 0.3605(14) 0.324(5) 0.107(18) Uiso 1 1 d . . . . .
H8 H 0.447(6) 0.3660(17) -0.060(5) 0.13(2) Uiso 1 1 d . . . . .
O9 O 0.755(2) 0.5118(5) 0.649(2) 0.160(8) Uani 0.5 1 d . . P A 1
C42 C 0.6766(19) 0.4892(5) 0.6373(19) 0.151(6) Uani 0.5 1 d . U P A 1
H42A H 0.6873 0.4712 0.5763 0.226 Uiso 0.5 1 calc R U P A 1
H42B H 0.5833 0.5000 0.6093 0.226 Uiso 0.5 1 calc R U P A 1
H42C H 0.6902 0.4763 0.7158 0.226 Uiso 0.5 1 calc R U P A 1
O1W O 0.7345(13) 0.5091(2) 0.6309(12) 0.060(3) Uani 0.5 1 d . . P A 2

loop_
_atom_site_aniso_label
_atom_site_aniso_U_11
_atom_site_aniso_U_22
_atom_site_aniso_U_33
_atom_site_aniso_U_23
_atom_site_aniso_U_13
_atom_site_aniso_U_12
Cu1 0.0534(3) 0.0311(2) 0.0459(3) -0.00206(18) 0.0140(2) -0.00526(18)
O1 0.0734(19) 0.0354(12) 0.0662(18) 0.0009(12) 0.0343(16) -0.0008(12)
O2 0.0760(19) 0.0346(12) 0.0720(19) -0.0035(13) 0.0380(16) -0.0061(12)
O5 0.0570(18) 0.075(2) 0.0558(19) -0.0053(15) 0.0036(15) -0.0074(14)
N1 0.076(2) 0.0300(14) 0.0435(17) -0.0002(12) 0.0241(16) -0.0052(14)
O6 0.069(2) 0.0704(19) 0.0457(16) -0.0017(13) 0.0058(14) -0.0086(15)
O3 0.075(2) 0.0537(16) 0.078(2) 0.0045(15) 0.0295(17) 0.0227(15)
O4 0.070(2) 0.0702(19) 0.0572(18) -0.0034(15) 0.0041(16) -0.0172(16)
C10 0.044(2) 0.0324(15) 0.0311(18) -0.0036(13) 0.0121(15) 0.0036(13)
O8 0.096(3) 0.085(2) 0.069(2) 0.0151(18) 0.0186(19) -0.0112(19)
C20 0.054(2) 0.0391(17) 0.0361(19) 0.0026(14) 0.0157(17) 0.0056(15)
C5 0.043(2) 0.0339(16) 0.043(2) 0.0036(14) 0.0216(16) -0.0005(14)
C4 0.066(3) 0.0373(17) 0.042(2) 0.0054(15) 0.0277(19) 0.0063(18)
C6 0.053(2) 0.0337(16) 0.0326(18) 0.0052(13) 0.0128(16) 0.0016(14)
C7 0.060(3) 0.0449(19) 0.034(2) 0.0024(15) 0.0130(18) -0.0070(18)
C8 0.033(2) 0.0398(17) 0.045(2) -0.0011(15) 0.0079(16) 0.0013(14)
C43 0.048(2) 0.0393(17) 0.0353(19) -0.0002(14) 0.0147(16) -0.0015(15)
C15 0.055(2) 0.0368(17) 0.045(2) -0.0025(15) 0.0201(18) -0.0018(16)
N2 0.059(2) 0.058(2) 0.061(2) 0.0062(18) 0.0030(18) -0.0076(16)
C1 0.060(3) 0.0354(17) 0.041(2) -0.0023(15) 0.0175(19) -0.0043(16)
C11 0.058(2) 0.0457(19) 0.039(2) 0.0037(16) 0.0092(18) 0.0103(17)
C21 0.063(3) 0.041(2) 0.053(3) 0.0056(18) 0.000(2) -0.0138(19)
O7 0.152(4) 0.095(3) 0.066(2) -0.014(2) 0.025(2) -0.034(2)
C9 0.040(2) 0.0430(19) 0.044(2) 0.0053(15) 0.0111(16) 0.0050(15)
C19 0.071(3) 0.049(2) 0.051(2) 0.0078(18) 0.026(2) 0.0195(19)
C2 0.083(3) 0.0321(17) 0.055(2) -0.0026(16) 0.032(2) -0.0057(18)
C14 0.043(2) 0.051(2) 0.053(2) -0.0012(17) 0.0165(18) -0.0072(17)
C16 0.064(3) 0.048(2) 0.064(3) -0.0123(19) 0.021(2) -0.0112(19)
C12 0.088(3) 0.047(2) 0.044(2) 0.0121(17) 0.031(2) 0.010(2)
C13 0.073(3) 0.049(2) 0.061(3) 0.0006(19) 0.037(2) -0.008(2)
C18 0.123(4) 0.037(2) 0.059(3) 0.0005(18) 0.042(3) 0.011(2)
C26 0.056(3) 0.061(2) 0.059(3) 0.008(2) 0.011(2) -0.001(2)
C3 0.107(4) 0.0292(17) 0.059(3) -0.0053(17) 0.035(2) -0.0101(19)
C36 0.050(3) 0.065(3) 0.067(3) 0.002(2) 0.013(2) -0.002(2)
C27 0.056(3) 0.076(3) 0.051(3) 0.008(2) 0.003(2) -0.002(2)
C35 0.050(3) 0.062(3) 0.069(3) 0.000(2) 0.003(2) -0.007(2)
C17 0.105(4) 0.040(2) 0.063(3) -0.0117(19) 0.033(3) -0.012(2)
C25 0.058(3) 0.063(3) 0.055(3) 0.008(2) 0.003(2) -0.004(2)
C41 0.054(3) 0.063(3) 0.070(3) 0.001(2) 0.011(2) -0.005(2)
C37 0.048(3) 0.066(3) 0.083(3) 0.017(2) 0.008(2) -0.002(2)
C24 0.070(3) 0.076(3) 0.050(3) 0.001(2) 0.000(2) -0.016(2)
C30 0.053(3) 0.058(2) 0.080(3) -0.004(2) 0.012(2) -0.006(2)
C29 0.067(3) 0.067(3) 0.066(3) 0.003(2) 0.018(2) -0.006(2)
C28 0.068(3) 0.064(3) 0.061(3) 0.003(2) 0.016(2) -0.009(2)
C22 0.081(3) 0.071(3) 0.058(3) 0.013(2) -0.007(2) -0.027(2)
C31 0.076(3) 0.059(3) 0.122(5) -0.008(3) 0.032(3) -0.002(3)
C23 0.083(4) 0.057(3) 0.072(3) 0.003(2) -0.001(3) 0.000(2)
C38 0.048(3) 0.060(3) 0.113(5) 0.004(3) -0.004(3) -0.004(2)
C40 0.075(3) 0.074(3) 0.090(4) -0.021(3) 0.024(3) -0.012(3)
C39 0.061(3) 0.068(3) 0.114(5) -0.015(3) 0.012(3) -0.005(2)
C34 0.073(3) 0.073(3) 0.090(4) 0.018(3) -0.004(3) -0.015(3)
C32 0.086(4) 0.064(3) 0.172(7) 0.003(4) 0.031(5) 0.008(3)
C33 0.069(4) 0.069(4) 0.176(7) 0.025(4) -0.010(4) -0.010(3)
O9 0.115(11) 0.159(13) 0.207(16) -0.097(11) 0.053(10) -0.054(9)
C42 0.151(6) 0.151(6) 0.151(6) -0.0001(10) 0.047(2) 0.0002(10)
O1W 0.076(6) 0.028(3) 0.106(7) 0.007(4) 0.073(6) 0.000(3)

loop_
_atom_type_symbol
_atom_type_description
_atom_type_scat_dispersion_real
_atom_type_scat_dispersion_imag
_atom_type_scat_source
C C 0.0033 0.0016 'International Tables Vol C Tables 4.2.6.8 and 6.1.1.4'
H H 0.0000 0.0000 'International Tables Vol C Tables 4.2.6.8 and 6.1.1.4'
N N 0.0061 0.0033 'International Tables Vol C Tables 4.2.6.8 and 6.1.1.4'
O O 0.0106 0.0060 'International Tables Vol C Tables 4.2.6.8 and 6.1.1.4'
Cu Cu 0.3201 1.2651 'International Tables Vol C Tables 4.2.6.8 and 6.1.1.4'

loop_
_geom_angle_atom_site_label_1
_geom_angle_atom_site_label_2
_geom_angle_atom_site_label_3
_geom_angle
_geom_angle_site_symmetry_1
_geom_angle_site_symmetry_3
O6 Cu1 O5 168.38(13) 3_766 .
O6 Cu1 O2 89.40(12) 3_766 3_766
O5 Cu1 O2 89.51(12) . 3_766
O6 Cu1 O1 88.76(12) 3_766 .
O5 Cu1 O1 89.99(12) . .
O2 Cu1 O1 168.39(12) 3_766 .
O6 Cu1 O9 94.6(6) 3_766 .
O5 Cu1 O9 97.0(6) . .
O2 Cu1 O9 96.0(5) 3_766 .
O1 Cu1 O9 95.5(5) . .
O6 Cu1 O1W 101.0(4) 3_766 .
O5 Cu1 O1W 90.6(4) . .
O2 Cu1 O1W 93.5(2) 3_766 .
O1 Cu1 O1W 98.1(2) . .
O6 Cu1 Cu1 86.50(10) 3_766 3_766
O5 Cu1 Cu1 81.89(10) . 3_766
O2 Cu1 Cu1 83.84(8) 3_766 3_766
O1 Cu1 Cu1 84.61(8) . 3_766
O9 Cu1 Cu1 178.9(6) . 3_766
O1W Cu1 Cu1 172.0(4) . 3_766
C1 O1 Cu1 121.9(2) . .
C1 O2 Cu1 123.1(2) . 3_766
C21 O5 Cu1 124.9(3) . .
C4 N1 C7 114.0(3) . .
C4 N1 C3 123.0(3) . .
C7 N1 C3 122.8(3) . .
C21 O6 Cu1 120.0(3) . 3_766
C43 C10 C11 120.2(3) . .
C43 C10 C8 113.4(3) . .
C11 C10 C8 126.4(3) . .
C43 C10 H10 90.3 . .
C11 C10 H10 90.3 . .
C8 C10 H10 90.3 . .
C15 C20 C19 119.9(4) . .
C15 C20 C9 113.8(3) . .
C19 C20 C9 126.3(4) . .
C4 C5 C6 104.7(3) . .
C4 C5 C8 110.3(3) . .
C6 C5 C8 109.9(3) . .
C4 C5 H5 110.6 . .
C6 C5 H5 110.6 . .
C8 C5 H5 110.6 . .
O3 C4 N1 124.9(3) . .
O3 C4 C5 126.7(4) . .
N1 C4 C5 108.4(3) . .
C7 C6 C5 105.5(3) . .
C7 C6 C9 109.6(3) . .
C5 C6 C9 109.8(3) . .
C7 C6 H6 110.6 . .
C5 C6 H6 110.6 . .
C9 C6 H6 110.6 . .
O4 C7 N1 124.3(3) . .
O4 C7 C6 128.4(4) . .
N1 C7 C6 107.3(3) . .
C10 C8 C15 106.7(3) . .
C10 C8 C5 105.3(3) . .
C15 C8 C5 107.7(3) . .
C10 C8 H4 117(2) . .
C15 C8 H4 112(2) . .
C5 C8 H4 108(2) . .
C10 C43 C14 120.1(3) . .
C10 C43 C9 113.6(3) . .
C14 C43 C9 126.3(3) . .
C20 C15 C16 120.6(3) . .
C20 C15 C8 113.2(3) . .
C16 C15 C8 126.2(4) . .
C24 N2 C27 112.1(4) . .
C24 N2 C23 125.1(4) . .
C27 N2 C23 122.2(4) . .
O2 C1 O1 126.4(3) . .
O2 C1 C2 117.3(3) . .
O1 C1 C2 116.2(3) . .
C12 C11 C10 118.6(4) . .
C12 C11 H11 120.7 . .
C10 C11 H11 120.7 . .
O6 C21 O5 126.7(4) . .
O6 C21 C22 116.7(5) . .
O5 C21 C22 116.6(5) . .
C43 C9 C20 107.2(3) . .
C43 C9 C6 105.0(3) . .
C20 C9 C6 106.9(3) . .
C43 C9 H3 111(2) . .
C20 C9 H3 113(2) . .
C6 C9 H3 113(2) . .
C18 C19 C20 119.5(4) . .
C18 C19 H19 120.2 . .
C20 C19 H19 120.2 . .
C3 C2 C1 113.5(3) . .
C3 C2 H2A 108.9 . .
C1 C2 H2A 108.9 . .
C3 C2 H2B 108.9 . .
C1 C2 H2B 108.9 . .
H2A C2 H2B 107.7 . .
C13 C14 C43 119.4(4) . .
C13 C14 H14 120.3 . .
C43 C14 H14 120.3 . .
C15 C16 C17 118.8(4) . .
C15 C16 H16 120.6 . .
C17 C16 H16 120.6 . .
C13 C12 C11 121.6(4) . .
C13 C12 H12 119.2 . .
C11 C12 H12 119.2 . .
C12 C13 C14 120.1(4) . .
C12 C13 H13 119.9 . .
C14 C13 H13 119.9 . .
C17 C18 C19 120.5(4) . .
C17 C18 H18 119.7 . .
C19 C18 H18 119.7 . .
C27 C26 C25 104.4(4) . .
C27 C26 C29 111.9(3) . .
C25 C26 C29 110.8(4) . .
C27 C26 H26 109.8 . .
C25 C26 H26 109.8 . .
C29 C26 H26 109.8 . .
N1 C3 C2 109.7(3) . .
N1 C3 H3A 109.7 . .
C2 C3 H3A 109.7 . .
N1 C3 H3B 109.7 . .
C2 C3 H3B 109.7 . .
H3A C3 H3B 108.2 . .
C37 C36 C41 120.8(4) . .
C37 C36 C28 126.5(5) . .
C41 C36 C28 112.6(4) . .
O8 C27 N2 124.0(4) . .
O8 C27 C26 127.1(4) . .
N2 C27 C26 108.9(4) . .
C30 C35 C34 121.5(5) . .
C30 C35 C29 113.4(4) . .
C34 C35 C29 125.0(5) . .
C18 C17 C16 120.7(4) . .
C18 C17 H17 119.7 . .
C16 C17 H17 119.7 . .
C24 C25 C26 105.1(4) . .
C24 C25 C28 111.5(4) . .
C26 C25 C28 109.4(3) . .
C24 C25 H25 110.2 . .
C26 C25 H25 110.2 . .
C28 C25 H25 110.2 . .
C40 C41 C36 120.6(5) . .
C40 C41 C29 125.9(5) . .
C36 C41 C29 113.4(4) . .
C36 C37 C38 118.6(5) . .
C36 C37 H37 120.7 . .
C38 C37 H37 120.7 . .
O7 C24 N2 123.4(5) . .
O7 C24 C25 127.4(5) . .
N2 C24 C25 109.2(4) . .
C35 C30 C31 120.9(5) . .
C35 C30 C28 114.1(4) . .
C31 C30 C28 124.8(5) . .
C41 C29 C35 108.8(4) . .
C41 C29 C26 104.9(4) . .
C35 C29 C26 105.2(4) . .
C41 C29 H8 109(3) . .
C35 C29 H8 132(3) . .
C26 C29 H8 92(3) . .
C36 C28 C30 108.7(4) . .
C36 C28 C25 105.8(4) . .
C30 C28 C25 105.2(4) . .
C36 C28 H7 99(3) . .
C30 C28 H7 122(3) . .
C25 C28 H7 115(3) . .
C23 C22 C21 115.0(4) . .
C23 C22 H22A 108.5 . .
C21 C22 H22A 108.5 . .
C23 C22 H22B 108.5 . .
C21 C22 H22B 108.5 . .
H22A C22 H22B 107.5 . .
C32 C31 C30 118.0(6) . .
C32 C31 H31 121.0 . .
C30 C31 H31 121.0 . .
N2 C23 C22 113.3(4) . .
N2 C23 H23A 108.9 . .
C22 C23 H23A 108.9 . .
N2 C23 H23B 108.9 . .
C22 C23 H23B 108.9 . .
H23A C23 H23B 107.7 . .
C39 C38 C37 120.9(5) . .
C39 C38 H38 119.6 . .
C37 C38 H38 119.6 . .
C41 C40 C39 118.6(5) . .
C41 C40 H40 120.7 . .
C39 C40 H40 120.7 . .
C38 C39 C40 120.5(5) . .
C38 C39 H39 119.8 . .
C40 C39 H39 119.8 . .
C35 C34 C33 118.4(6) . .
C35 C34 H34 120.8 . .
C33 C34 H34 120.8 . .
C33 C32 C31 121.2(6) . .
C33 C32 H32 119.4 . .
C31 C32 H32 119.4 . .
C32 C33 C34 120.0(6) . .
C32 C33 H33 120.0 . .
C34 C33 H33 120.0 . .
C42 O9 Cu1 116.7(18) . .
O9 C42 H42A 109.5 . .
O9 C42 H42B 109.5 . .
H42A C42 H42B 109.5 . .
O9 C42 H42C 109.5 . .
H42A C42 H42C 109.5 . .
H42B C42 H42C 109.5 . .

loop_
_geom_bond_atom_site_label_1
_geom_bond_atom_site_label_2
_geom_bond_distance
_geom_bond_site_symmetry_2
Cu1 O6 1.957(3) 3_766
Cu1 O5 1.963(3) .
Cu1 O2 1.970(2) 3_766
Cu1 O1 1.970(2) .
Cu1 O9 2.15(2) .
Cu1 O1W 2.180(9) .
Cu1 Cu1 2.6194(9) 3_766
O1 C1 1.251(4) .
O2 C1 1.240(4) .
O2 Cu1 1.969(2) 3_766
O5 C21 1.248(6) .
N1 C4 1.374(5) .
N1 C7 1.386(5) .
N1 C3 1.479(4) .
O6 C21 1.239(5) .
O6 Cu1 1.957(3) 3_766
O3 C4 1.207(4) .
O4 C7 1.187(4) .
C10 C43 1.376(5) .
C10 C11 1.390(5) .
C10 C8 1.516(5) .
C10 H10 1.0000 .
O8 C27 1.224(5) .
C20 C15 1.375(5) .
C20 C19 1.382(5) .
C20 C9 1.513(5) .
C5 C4 1.508(4) .
C5 C6 1.527(5) .
C5 C8 1.544(5) .
C5 H5 1.0000 .
C6 C7 1.513(5) .
C6 C9 1.561(5) .
C6 H6 1.0000 .
C8 C15 1.520(5) .
C8 H4 0.89(4) .
C43 C14 1.389(5) .
C43 C9 1.510(5) .
C15 C16 1.380(5) .
N2 C24 1.367(6) .
N2 C27 1.386(6) .
N2 C23 1.465(5) .
C1 C2 1.516(5) .
C11 C12 1.376(6) .
C11 H11 0.9500 .
C21 C22 1.528(6) .
O7 C24 1.220(6) .
C9 H3 0.96(4) .
C19 C18 1.378(6) .
C19 H19 0.9500 .
C2 C3 1.514(6) .
C2 H2A 0.9900 .
C2 H2B 0.9900 .
C14 C13 1.376(5) .
C14 H14 0.9500 .
C16 C17 1.388(6) .
C16 H16 0.9500 .
C12 C13 1.359(6) .
C12 H12 0.9500 .
C13 H13 0.9500 .
C18 C17 1.358(7) .
C18 H18 0.9500 .
C26 C27 1.497(6) .
C26 C25 1.520(6) .
C26 C29 1.554(6) .
C26 H26 1.0000 .
C3 H3A 0.9900 .
C3 H3B 0.9900 .
C36 C37 1.365(6) .
C36 C41 1.408(6) .
C36 C28 1.518(6) .
C35 C30 1.361(6) .
C35 C34 1.373(6) .
C35 C29 1.535(7) .
C17 H17 0.9500 .
C25 C24 1.490(6) .
C25 C28 1.561(6) .
C25 H25 1.0000 .
C41 C40 1.380(6) .
C41 C29 1.507(6) .
C37 C38 1.404(7) .
C37 H37 0.9500 .
C30 C31 1.402(7) .
C30 C28 1.523(6) .
C29 H8 1.11(6) .
C28 H7 1.12(5) .
C22 C23 1.486(7) .
C22 H22A 0.9900 .
C22 H22B 0.9900 .
C31 C32 1.385(8) .
C31 H31 0.9500 .
C23 H23A 0.9900 .
C23 H23B 0.9900 .
C38 C39 1.379(7) .
C38 H38 0.9500 .
C40 C39 1.398(7) .
C40 H40 0.9500 .
C39 H39 0.9500 .
C34 C33 1.410(9) .
C34 H34 0.9500 .
C32 C33 1.376(9) .
C32 H32 0.9500 .
C33 H33 0.9500 .
O9 C42 1.11(2) .
C42 H42A 0.9800 .
C42 H42B 0.9800 .
C42 H42C 0.9800 .

loop_
_geom_torsion_atom_site_label_1
_geom_torsion_atom_site_label_2
_geom_torsion_atom_site_label_3
_geom_torsion_atom_site_label_4
_geom_torsion
_geom_torsion_site_symmetry_1
_geom_torsion_site_symmetry_2
_geom_torsion_site_symmetry_3
_geom_torsion_site_symmetry_4
C7 N1 C4 O3 179.3(4) . . . .
C3 N1 C4 O3 4.3(6) . . . .
C7 N1 C4 C5 1.6(4) . . . .
C3 N1 C4 C5 -173.4(3) . . . .
C6 C5 C4 O3 -177.7(4) . . . .
C8 C5 C4 O3 -59.4(5) . . . .
C6 C5 C4 N1 0.0(4) . . . .
C8 C5 C4 N1 118.3(3) . . . .
C4 C5 C6 C7 -1.4(3) . . . .
C8 C5 C6 C7 -119.9(3) . . . .
C4 C5 C6 C9 116.7(3) . . . .
C8 C5 C6 C9 -1.8(4) . . . .
C4 N1 C7 O4 179.4(4) . . . .
C3 N1 C7 O4 -5.6(6) . . . .
C4 N1 C7 C6 -2.5(4) . . . .
C3 N1 C7 C6 172.5(3) . . . .
C5 C6 C7 O4 -179.7(4) . . . .
C9 C6 C7 O4 62.1(5) . . . .
C5 C6 C7 N1 2.3(4) . . . .
C9 C6 C7 N1 -115.9(3) . . . .
C43 C10 C8 C15 55.3(4) . . . .
C11 C10 C8 C15 -125.7(4) . . . .
C43 C10 C8 C5 -59.0(4) . . . .
C11 C10 C8 C5 120.0(4) . . . .
C4 C5 C8 C10 -56.4(4) . . . .
C6 C5 C8 C10 58.6(3) . . . .
C4 C5 C8 C15 -170.0(3) . . . .
C6 C5 C8 C15 -55.0(4) . . . .
C11 C10 C43 C14 -2.2(5) . . . .
C8 C10 C43 C14 176.8(3) . . . .
C11 C10 C43 C9 179.0(3) . . . .
C8 C10 C43 C9 -1.9(4) . . . .
C19 C20 C15 C16 -2.3(6) . . . .
C9 C20 C15 C16 179.3(3) . . . .
C19 C20 C15 C8 177.5(3) . . . .
C9 C20 C15 C8 -1.0(4) . . . .
C10 C8 C15 C20 -53.5(4) . . . .
C5 C8 C15 C20 59.1(4) . . . .
C10 C8 C15 C16 126.2(4) . . . .
C5 C8 C15 C16 -121.2(4) . . . .
Cu1 O2 C1 O1 -4.6(6) 3_766 . . .
Cu1 O2 C1 C2 174.3(2) 3_766 . . .
Cu1 O1 C1 O2 3.0(6) . . . .
Cu1 O1 C1 C2 -175.9(2) . . . .
C43 C10 C11 C12 1.2(5) . . . .
C8 C10 C11 C12 -177.7(3) . . . .
Cu1 O6 C21 O5 -0.9(5) 3_766 . . .
Cu1 O6 C21 C22 177.1(3) 3_766 . . .
Cu1 O5 C21 O6 0.7(6) . . . .
Cu1 O5 C21 C22 -177.3(3) . . . .
C10 C43 C9 C20 -52.8(4) . . . .
C14 C43 C9 C20 128.5(4) . . . .
C10 C43 C9 C6 60.7(4) . . . .
C14 C43 C9 C6 -118.0(4) . . . .
C15 C20 C9 C43 54.5(4) . . . .
C19 C20 C9 C43 -123.8(4) . . . .
C15 C20 C9 C6 -57.7(4) . . . .
C19 C20 C9 C6 124.0(4) . . . .
C7 C6 C9 C43 59.2(4) . . . .
C5 C6 C9 C43 -56.3(3) . . . .
C7 C6 C9 C20 172.8(3) . . . .
C5 C6 C9 C20 57.3(3) . . . .
C15 C20 C19 C18 1.8(6) . . . .
C9 C20 C19 C18 -180.0(4) . . . .
O2 C1 C2 C3 25.1(5) . . . .
O1 C1 C2 C3 -155.9(4) . . . .
C10 C43 C14 C13 1.7(5) . . . .
C9 C43 C14 C13 -179.7(3) . . . .
C20 C15 C16 C17 1.5(6) . . . .
C8 C15 C16 C17 -178.2(4) . . . .
C10 C11 C12 C13 0.3(6) . . . .
C11 C12 C13 C14 -0.8(6) . . . .
C43 C14 C13 C12 -0.2(6) . . . .
C20 C19 C18 C17 -0.6(6) . . . .
C4 N1 C3 C2 94.6(4) . . . .
C7 N1 C3 C2 -79.9(5) . . . .
C1 C2 C3 N1 -177.8(3) . . . .
C24 N2 C27 O8 174.3(4) . . . .
C23 N2 C27 O8 2.6(7) . . . .
C24 N2 C27 C26 -4.3(5) . . . .
C23 N2 C27 C26 -176.0(4) . . . .
C25 C26 C27 O8 -177.6(4) . . . .
C29 C26 C27 O8 -57.6(6) . . . .
C25 C26 C27 N2 1.0(4) . . . .
C29 C26 C27 N2 121.0(4) . . . .
C19 C18 C17 C16 -0.2(7) . . . .
C15 C16 C17 C18 -0.3(7) . . . .
C27 C26 C25 C24 2.2(4) . . . .
C29 C26 C25 C24 -118.5(4) . . . .
C27 C26 C25 C28 122.0(4) . . . .
C29 C26 C25 C28 1.3(5) . . . .
C37 C36 C41 C40 -0.7(7) . . . .
C28 C36 C41 C40 177.2(4) . . . .
C37 C36 C41 C29 -178.0(4) . . . .
C28 C36 C41 C29 0.0(5) . . . .
C41 C36 C37 C38 0.4(6) . . . .
C28 C36 C37 C38 -177.2(4) . . . .
C27 N2 C24 O7 -172.1(5) . . . .
C23 N2 C24 O7 -0.6(7) . . . .
C27 N2 C24 C25 5.8(5) . . . .
C23 N2 C24 C25 177.3(4) . . . .
C26 C25 C24 O7 172.9(5) . . . .
C28 C25 C24 O7 54.5(6) . . . .
C26 C25 C24 N2 -4.8(5) . . . .
C28 C25 C24 N2 -123.2(4) . . . .
C34 C35 C30 C31 -0.6(7) . . . .
C29 C35 C30 C31 175.5(4) . . . .
C34 C35 C30 C28 -175.6(4) . . . .
C29 C35 C30 C28 0.6(5) . . . .
C40 C41 C29 C35 130.4(5) . . . .
C36 C41 C29 C35 -52.5(5) . . . .
C40 C41 C29 C26 -117.4(5) . . . .
C36 C41 C29 C26 59.7(5) . . . .
C30 C35 C29 C41 52.6(5) . . . .
C34 C35 C29 C41 -131.3(5) . . . .
C30 C35 C29 C26 -59.3(5) . . . .
C34 C35 C29 C26 116.7(5) . . . .
C27 C26 C29 C41 -174.9(4) . . . .
C25 C26 C29 C41 -58.8(5) . . . .
C27 C26 C29 C35 -60.2(5) . . . .
C25 C26 C29 C35 56.0(5) . . . .
C37 C36 C28 C30 -129.4(5) . . . .
C41 C36 C28 C30 52.8(5) . . . .
C37 C36 C28 C25 118.0(5) . . . .
C41 C36 C28 C25 -59.7(5) . . . .
C35 C30 C28 C36 -53.5(5) . . . .
C31 C30 C28 C36 131.8(5) . . . .
C35 C30 C28 C25 59.5(5) . . . .
C31 C30 C28 C25 -115.3(5) . . . .
C24 C25 C28 C36 172.7(4) . . . .
C26 C25 C28 C36 56.9(4) . . . .
C24 C25 C28 C30 57.7(5) . . . .
C26 C25 C28 C30 -58.1(5) . . . .
O6 C21 C22 C23 151.4(4) . . . .
O5 C21 C22 C23 -30.4(6) . . . .
C35 C30 C31 C32 1.5(7) . . . .
C28 C30 C31 C32 175.9(5) . . . .
C24 N2 C23 C22 119.9(5) . . . .
C27 N2 C23 C22 -69.4(5) . . . .
C21 C22 C23 N2 -77.8(6) . . . .
C36 C37 C38 C39 0.2(7) . . . .
C36 C41 C40 C39 0.3(7) . . . .
C29 C41 C40 C39 177.2(4) . . . .
C37 C38 C39 C40 -0.6(7) . . . .
C41 C40 C39 C38 0.4(7) . . . .
C30 C35 C34 C33 -0.4(7) . . . .
C29 C35 C34 C33 -176.1(4) . . . .
C30 C31 C32 C33 -1.2(8) . . . .
C31 C32 C33 C34 0.2(9) . . . .
C35 C34 C33 C32 0.7(8) . . . .
